data_4338747
loop_
_publ_author_name
'Weber, Katharina'
'Erdem, Ozlen F.'
'Bill, Eckhard'
'Weyherm\"uller, Thomas'
'Lubitz, Wolfgang'

_publ_section_title
;
 Modeling the Active Site of [NiFe] Hydrogenases and the [NiFeu] Subsite
 of the C-Cluster of Carbon Monoxide Dehydrogenases: Low-Spin Iron(II)
 Versus High-Spin Iron(II).
;
_journal_issue 12
_journal_name_full 'Inorganic chemistry'
_journal_page_first 6329
_journal_page_last 6337
_journal_paper_doi 10.1021/ic500910z
_journal_volume 53
_journal_year 2014
_chemical_compound_source 'tetrahydrofuran, hexane'
_chemical_formula_moiety 'C21 H37 Cl Fe Ni S4'
_chemical_formula_sum 'C21 H37 Cl Fe Ni S4'
_chemical_formula_weight 567.75
_chemical_name_systematic
;
 ?
;
_space_group_crystal_system monoclinic
_space_group_IT_number 14
_space_group_name_Hall '-P 2ybc'
_space_group_name_H-M_alt 'P 1 21/c 1'
_symmetry_space_group_name_Hall '-P 2ybc'
_symmetry_space_group_name_H-M 'P 1 21/c 1'
_atom_sites_solution_hydrogens geom
_audit_block_code LBZ-WK-469-01
_audit_creation_date 2013-06-03
_audit_creation_method SHELXL-2013
_cell_angle_alpha 90
_cell_angle_beta 97.891(9)
_cell_angle_gamma 90
_cell_formula_units_Z 4
_cell_length_a 9.0392(12)
_cell_length_b 16.5769(13)
_cell_length_c 16.998(2)
_cell_measurement_reflns_used 74896
_cell_measurement_temperature 100
_cell_measurement_theta_max 33.0993
_cell_measurement_theta_min 2.711
_cell_volume 2522.9(5)
_computing_cell_refinement 'DENZO (Bruker AXS, 2006)'
_computing_data_collection 'DATCOL (Bruker AXS, 2006)'
_computing_data_reduction 'DENZO (Bruker AXS, 2006)'
_computing_structure_refinement 'SHELXL-2013 (Sheldrick, 2013)'
_computing_structure_solution 'SHELXS-2013 (Sheldrick, 2013)'
_diffrn_ambient_temperature 100(2)
_diffrn_detector_area_resol_mean 18.02
_diffrn_measured_fraction_theta_full 0.996
_diffrn_measured_fraction_theta_max 0.998
_diffrn_measurement_device_type 'Bruker AXS Enraf-Nonius KappaCCD'
_diffrn_measurement_method 'CCD \f- and \w-scans'
_diffrn_radiation_monochromator graphite
_diffrn_radiation_source '0.2 x 2mm^2^ focus rotating anode'
_diffrn_radiation_type MoK\a
_diffrn_radiation_wavelength 0.71073
_diffrn_reflns_av_R_equivalents 0.0435
_diffrn_reflns_av_unetI/netI 0.0238
_diffrn_reflns_Laue_measured_fraction_full 0.996
_diffrn_reflns_Laue_measured_fraction_max 0.998
_diffrn_reflns_limit_h_max 13
_diffrn_reflns_limit_h_min -13
_diffrn_reflns_limit_k_max 25
_diffrn_reflns_limit_k_min -25
_diffrn_reflns_limit_l_max 26
_diffrn_reflns_limit_l_min -26
_diffrn_reflns_number 67560
_diffrn_reflns_point_group_measured_fraction_full 0.996
_diffrn_reflns_point_group_measured_fraction_max 0.998
_diffrn_reflns_theta_full 25.242
_diffrn_reflns_theta_max 33.152
_diffrn_reflns_theta_min 2.719
_exptl_absorpt_coefficient_mu 1.765
_exptl_absorpt_correction_T_max 0.90855
_exptl_absorpt_correction_T_min 0.59979
_exptl_absorpt_correction_type gaussian
_exptl_absorpt_process_details 'SADABS (Bruker AXS, 2008)'
_exptl_crystal_colour brown
_exptl_crystal_density_diffrn 1.495
_exptl_crystal_description prism
_exptl_crystal_F_000 1192
_exptl_crystal_size_max 0.36
_exptl_crystal_size_mid 0.17
_exptl_crystal_size_min 0.06
_refine_diff_density_max 1.436
_refine_diff_density_min -0.961
_refine_diff_density_rms 0.080
_refine_ls_extinction_method none
_refine_ls_goodness_of_fit_ref 1.121
_refine_ls_hydrogen_treatment constr
_refine_ls_matrix_type full
_refine_ls_number_parameters 262
_refine_ls_number_reflns 9605
_refine_ls_number_restraints 0
_refine_ls_restrained_S_all 1.121
_refine_ls_R_factor_all 0.0325
_refine_ls_R_factor_gt 0.0265
_refine_ls_shift/su_max 0.001
_refine_ls_shift/su_mean 0.000
_refine_ls_structure_factor_coef Fsqd
_refine_ls_weighting_details
;
 w=1/[\s^2^(Fo^2^)+(0.0195P)^2^+2.4206P]
 where P=(Fo^2^+2Fc^2^)/3
;
_refine_ls_weighting_scheme calc
_refine_ls_wR_factor_gt 0.0654
_refine_ls_wR_factor_ref 0.0696
_reflns_Friedel_coverage 0.000
_reflns_number_gt 8556
_reflns_number_total 9605
_reflns_threshold_expression 'I > 2\s(I)'
_cod_data_source_file ic500910z_si_005.cif
_cod_data_source_block 8285
_cod_depositor_comments
;
The following automatic conversions were performed:

'_exptl_absorpt_correction_type' value 'Gaussian' changed to
'gaussian' according to
/usr/data/users/saulius/crontab/automatic-downloads/rss-feeds/ACS/lib/dictionaries/cif_core.dic
dictionary named 'cif_core.dic' version 2.4.2 from 2011-04-26.

Automatic conversion script
Id: cif_fix_values 2281 2013-09-26 08:29:07Z andrius 

 Adding full bibliography for 4338747--4338750.cif.
;
_cod_database_code 4338747
_shelx_space_group_comment
;
The symmetry employed for this shelxl refinement is uniquely defined
by the following loop, which should always be used as a source of
symmetry information in preference to the above space-group names.
They are only intended as comments.
;
_shelxl_version_number 2013-2

loop_
_space_group_symop_operation_xyz
'x, y, z'
'-x, y+1/2, -z+1/2'
'-x, -y, -z'
'x, -y-1/2, z-1/2'

loop_
_atom_site_label
_atom_site_type_symbol
_atom_site_fract_x
_atom_site_fract_y
_atom_site_fract_z
_atom_site_U_iso_or_equiv
_atom_site_adp_type
_atom_site_occupancy
_atom_site_site_symmetry_order
_atom_site_calc_flag
_atom_site_refinement_flags_posn
_atom_site_refinement_flags_adp
Ni Ni 0.27476(2) 0.27076(2) 0.47874(2) 0.01071(4) Uani 1 1 d . .
Fe Fe 0.14011(2) 0.16881(2) 0.33381(2) 0.01231(4) Uani 1 1 d . .
Cl Cl 0.38673(4) 0.18401(2) 0.31098(2) 0.02036(6) Uani 1 1 d . .
S1 S 0.17044(4) 0.15228(2) 0.48164(2) 0.01379(6) Uani 1 1 d . .
C2 C 0.33466(16) 0.09102(8) 0.51533(8) 0.0157(2) Uani 1 1 d . .
H2A H 0.3024 0.0362 0.5287 0.019 Uiso 1 1 calc R U
H2B H 0.3964 0.0860 0.4718 0.019 Uiso 1 1 calc R U
C3 C 0.42859(15) 0.12780(8) 0.58798(8) 0.0148(2) Uani 1 1 d . .
S4 S 0.46640(3) 0.23486(2) 0.56480(2) 0.01258(6) Uani 1 1 d . .
C5 C 0.61193(15) 0.22897(8) 0.50033(9) 0.0165(2) Uani 1 1 d . .
H5A H 0.6999 0.2002 0.5282 0.020 Uiso 1 1 calc R U
H5B H 0.5744 0.1982 0.4518 0.020 Uiso 1 1 calc R U
C6 C 0.65802(15) 0.31394(9) 0.47739(9) 0.0184(2) Uani 1 1 d . .
H6A H 0.6811 0.3462 0.5266 0.022 Uiso 1 1 calc R U
H6B H 0.7512 0.3095 0.4532 0.022 Uiso 1 1 calc R U
C7 C 0.54288(15) 0.36038(9) 0.41984(9) 0.0176(2) Uani 1 1 d . .
H7A H 0.5088 0.3263 0.3730 0.021 Uiso 1 1 calc R U
H7B H 0.5895 0.4096 0.4012 0.021 Uiso 1 1 calc R U
S8 S 0.38301(4) 0.38834(2) 0.46931(2) 0.01280(6) Uani 1 1 d . .
C9 C 0.25403(15) 0.44423(8) 0.39368(8) 0.0145(2) Uani 1 1 d . .
C10 C 0.17126(15) 0.38261(8) 0.33695(8) 0.0148(2) Uani 1 1 d . .
H10A H 0.2421 0.3581 0.3044 0.018 Uiso 1 1 calc R U
H10B H 0.0926 0.4105 0.3006 0.018 Uiso 1 1 calc R U
S11 S 0.08595(3) 0.30304(2) 0.39009(2) 0.01329(6) Uani 1 1 d . .
C12 C 0.34499(17) 0.13259(9) 0.66017(8) 0.0192(2) Uani 1 1 d . .
H12A H 0.2524 0.1633 0.6463 0.029 Uiso 1 1 calc R U
H12B H 0.4079 0.1596 0.7039 0.029 Uiso 1 1 calc R U
H12C H 0.3210 0.0780 0.6766 0.029 Uiso 1 1 calc R U
C13 C 0.57540(17) 0.08206(9) 0.60953(9) 0.0215(3) Uani 1 1 d . .
H13A H 0.5546 0.0279 0.6285 0.032 Uiso 1 1 calc R U
H13B H 0.6391 0.1113 0.6514 0.032 Uiso 1 1 calc R U
H13C H 0.6266 0.0776 0.5625 0.032 Uiso 1 1 calc R U
C14 C 0.33965(17) 0.50492(9) 0.34909(9) 0.0190(2) Uani 1 1 d . .
H14A H 0.2686 0.5390 0.3153 0.029 Uiso 1 1 calc R U
H14B H 0.4027 0.4758 0.3160 0.029 Uiso 1 1 calc R U
H14C H 0.4025 0.5388 0.3874 0.029 Uiso 1 1 calc R U
C15 C 0.14857(16) 0.48745(8) 0.44286(9) 0.0180(2) Uani 1 1 d . .
H15A H 0.0759 0.5193 0.4076 0.027 Uiso 1 1 calc R U
H15B H 0.2064 0.5233 0.4814 0.027 Uiso 1 1 calc R U
H15C H 0.0958 0.4475 0.4711 0.027 Uiso 1 1 calc R U
C21 C -0.08815(15) 0.16662(8) 0.24739(8) 0.0156(2) Uani 1 1 d . .
C22 C -0.09516(14) 0.11122(8) 0.31078(8) 0.0139(2) Uani 1 1 d . .
C23 C 0.01099(14) 0.04847(8) 0.30427(8) 0.0135(2) Uani 1 1 d . .
C24 C 0.08321(15) 0.06558(8) 0.23643(8) 0.0147(2) Uani 1 1 d . .
C25 C 0.02256(16) 0.13888(8) 0.20184(8) 0.0162(2) Uani 1 1 d . .
C26 C -0.18654(19) 0.23964(9) 0.23032(11) 0.0257(3) Uani 1 1 d . .
H26A H -0.1401 0.2771 0.1964 0.039 Uiso 1 1 calc R U
H26B H -0.1992 0.2664 0.2803 0.039 Uiso 1 1 calc R U
H26C H -0.2843 0.2229 0.2031 0.039 Uiso 1 1 calc R U
C27 C -0.20128(17) 0.11615(10) 0.37132(10) 0.0223(3) Uani 1 1 d . .
H27A H -0.2963 0.0908 0.3500 0.033 Uiso 1 1 calc R U
H27B H -0.2185 0.1729 0.3836 0.033 Uiso 1 1 calc R U
H27C H -0.1583 0.0880 0.4198 0.033 Uiso 1 1 calc R U
C28 C 0.03629(16) -0.02339(9) 0.35828(9) 0.0192(2) Uani 1 1 d . .
H28A H 0.0828 -0.0058 0.4110 0.029 Uiso 1 1 calc R U
H28B H 0.1022 -0.0618 0.3364 0.029 Uiso 1 1 calc R U
H28C H -0.0596 -0.0494 0.3627 0.029 Uiso 1 1 calc R U
C29 C 0.20332(17) 0.01592(10) 0.20624(10) 0.0227(3) Uani 1 1 d . .
H29A H 0.1896 0.0173 0.1481 0.034 Uiso 1 1 calc R U
H29B H 0.1969 -0.0400 0.2242 0.034 Uiso 1 1 calc R U
H29C H 0.3015 0.0381 0.2268 0.034 Uiso 1 1 calc R U
C30 C 0.0696(2) 0.17928(11) 0.13009(9) 0.0269(3) Uani 1 1 d . .
H30A H 0.0223 0.1521 0.0819 0.040 Uiso 1 1 calc R U
H30B H 0.1784 0.1762 0.1327 0.040 Uiso 1 1 calc R U
H30C H 0.0386 0.2360 0.1288 0.040 Uiso 1 1 calc R U

loop_
_atom_site_aniso_label
_atom_site_aniso_U_11
_atom_site_aniso_U_22
_atom_site_aniso_U_33
_atom_site_aniso_U_23
_atom_site_aniso_U_13
_atom_site_aniso_U_12
Ni 0.00973(7) 0.01126(7) 0.01109(7) -0.00030(5) 0.00127(5) 0.00014(5)
Fe 0.01066(8) 0.01374(8) 0.01228(8) -0.00129(6) 0.00076(6) -0.00210(6)
Cl 0.01307(13) 0.02619(16) 0.02174(15) -0.00384(12) 0.00215(11) -0.00493(11)
S1 0.01381(13) 0.01413(13) 0.01323(13) 0.00059(10) 0.00114(10) -0.00226(10)
C2 0.0184(6) 0.0131(5) 0.0153(5) -0.0006(4) 0.0010(4) 0.0012(4)
C3 0.0176(6) 0.0122(5) 0.0142(5) 0.0001(4) 0.0011(4) 0.0017(4)
S4 0.01191(12) 0.01295(12) 0.01262(12) -0.00154(10) 0.00073(10) 0.00144(9)
C5 0.0110(5) 0.0177(6) 0.0211(6) -0.0022(5) 0.0039(4) 0.0021(4)
C6 0.0119(5) 0.0192(6) 0.0241(6) -0.0016(5) 0.0028(5) -0.0009(4)
C7 0.0143(5) 0.0193(6) 0.0199(6) 0.0002(5) 0.0055(5) -0.0010(4)
S8 0.01254(12) 0.01229(12) 0.01322(13) -0.00059(10) 0.00057(10) -0.00033(10)
C9 0.0159(5) 0.0132(5) 0.0138(5) 0.0007(4) 0.0002(4) -0.0001(4)
C10 0.0167(5) 0.0147(5) 0.0126(5) 0.0013(4) 0.0004(4) -0.0011(4)
S11 0.01110(12) 0.01384(12) 0.01450(13) -0.00023(10) 0.00025(10) -0.00028(10)
C12 0.0243(7) 0.0205(6) 0.0131(5) 0.0019(5) 0.0033(5) 0.0006(5)
C13 0.0216(7) 0.0174(6) 0.0242(7) 0.0002(5) -0.0020(5) 0.0069(5)
C14 0.0228(6) 0.0164(6) 0.0175(6) 0.0027(5) 0.0013(5) -0.0038(5)
C15 0.0201(6) 0.0148(5) 0.0189(6) -0.0014(4) 0.0018(5) 0.0038(5)
C21 0.0152(5) 0.0132(5) 0.0170(6) -0.0016(4) -0.0023(4) -0.0004(4)
C22 0.0114(5) 0.0150(5) 0.0153(5) -0.0021(4) 0.0016(4) -0.0003(4)
C23 0.0117(5) 0.0139(5) 0.0147(5) -0.0006(4) 0.0009(4) -0.0010(4)
C24 0.0125(5) 0.0173(5) 0.0144(5) -0.0032(4) 0.0025(4) -0.0011(4)
C25 0.0179(6) 0.0172(5) 0.0132(5) 0.0002(4) 0.0008(4) -0.0048(4)
C26 0.0249(7) 0.0186(6) 0.0301(8) -0.0005(6) -0.0087(6) 0.0049(5)
C27 0.0157(6) 0.0282(7) 0.0246(7) -0.0048(6) 0.0083(5) -0.0016(5)
C28 0.0180(6) 0.0168(6) 0.0219(6) 0.0035(5) -0.0009(5) -0.0014(5)
C29 0.0167(6) 0.0279(7) 0.0243(7) -0.0084(6) 0.0051(5) 0.0017(5)
C30 0.0363(9) 0.0287(7) 0.0156(6) 0.0018(5) 0.0030(6) -0.0146(7)

loop_
_atom_type_symbol
_atom_type_description
_atom_type_scat_dispersion_real
_atom_type_scat_dispersion_imag
_atom_type_scat_source
C C 0.0033 0.0016 'International Tables Vol C Tables 4.2.6.8 and 6.1.1.4'
H H 0.0000 0.0000 'International Tables Vol C Tables 4.2.6.8 and 6.1.1.4'
S S 0.1246 0.1234 'International Tables Vol C Tables 4.2.6.8 and 6.1.1.4'
Cl Cl 0.1484 0.1585 'International Tables Vol C Tables 4.2.6.8 and 6.1.1.4'
Fe Fe 0.3463 0.8444 'International Tables Vol C Tables 4.2.6.8 and 6.1.1.4'
Ni Ni 0.3393 1.1124 'International Tables Vol C Tables 4.2.6.8 and 6.1.1.4'

loop_
_exptl_crystal_face_index_h
_exptl_crystal_face_index_k
_exptl_crystal_face_index_l
_exptl_crystal_face_perp_dist
-1.00 0.00 0.00 0.0900
1.00 0.00 0.00 0.0800
0.00 0.00 1.00 0.1800
0.00 0.00 -1.00 0.1800
1.00 0.00 -3.00 0.1400
-1.00 -2.00 0.00 0.0300
1.00 2.00 0.00 0.0300

loop_
_geom_angle_atom_site_label_1
_geom_angle_atom_site_label_2
_geom_angle_atom_site_label_3
_geom_angle
S1 Ni S11 86.379(14)
S1 Ni S4 92.576(15)
S11 Ni S4 177.891(14)
S1 Ni S8 176.823(15)
S11 Ni S8 92.636(14)
S4 Ni S8 88.310(14)
C22 Fe Cl 153.49(3)
C22 Fe C23 35.84(4)
Cl Fe C23 121.28(3)
C22 Fe C21 35.42(5)
Cl Fe C21 132.25(4)
C23 Fe C21 58.95(5)
C22 Fe C24 58.78(5)
Cl Fe C24 94.71(3)
C23 Fe C24 35.25(5)
C21 Fe C24 58.09(5)
C22 Fe C25 58.52(5)
Cl Fe C25 100.25(4)
C23 Fe C25 58.47(5)
C21 Fe C25 34.77(5)
C24 Fe C25 34.68(5)
C22 Fe S11 102.03(3)
Cl Fe S11 102.122(14)
C23 Fe S11 136.59(3)
C21 Fe S11 92.95(3)
C24 Fe S11 150.41(3)
C25 Fe S11 117.24(4)
C22 Fe S1 95.51(4)
Cl Fe S1 101.745(16)
C23 Fe S1 96.03(3)
C21 Fe S1 126.01(4)
C24 Fe S1 126.91(3)
C25 Fe S1 152.74(3)
S11 Fe S1 73.345(12)
C2 S1 Ni 99.94(5)
C2 S1 Fe 110.37(5)
Ni S1 Fe 82.360(13)
C3 C2 S1 111.71(9)
C2 C3 C13 111.34(11)
C2 C3 C12 112.88(12)
C13 C3 C12 109.99(12)
C2 C3 S4 107.92(9)
C13 C3 S4 110.20(10)
C12 C3 S4 104.24(9)
C5 S4 C3 104.16(6)
C5 S4 Ni 100.51(5)
C3 S4 Ni 104.43(4)
C6 C5 S4 110.27(9)
C7 C6 C5 116.01(12)
C6 C7 S8 110.11(10)
C7 S8 C9 105.57(6)
C7 S8 Ni 101.34(5)
C9 S8 Ni 104.43(4)
C10 C9 C15 111.72(11)
C10 C9 C14 111.32(11)
C15 C9 C14 110.97(11)
C10 C9 S8 108.03(9)
C15 C9 S8 103.54(9)
C14 C9 S8 110.96(10)
C9 C10 S11 111.95(9)
C10 S11 Ni 100.09(4)
C10 S11 Fe 109.61(5)
Ni S11 Fe 82.544(13)
C25 C21 C22 108.12(12)
C25 C21 C26 126.55(14)
C22 C21 C26 125.28(13)
C25 C21 Fe 73.97(8)
C22 C21 Fe 70.44(7)
C26 C21 Fe 123.32(10)
C21 C22 C23 108.09(11)
C21 C22 C27 125.61(12)
C23 C22 C27 126.23(13)
C21 C22 Fe 74.14(8)
C23 C22 Fe 72.68(7)
C27 C22 Fe 121.32(9)
C24 C23 C22 107.69(11)
C24 C23 C28 127.03(12)
C22 C23 C28 125.25(12)
C24 C23 Fe 74.54(7)
C22 C23 Fe 71.47(7)
C28 C23 Fe 121.15(9)
C25 C24 C23 108.01(11)
C25 C24 C29 125.38(13)
C23 C24 C29 126.61(13)
C25 C24 Fe 73.09(8)
C23 C24 Fe 70.22(7)
C29 C24 Fe 122.06(9)
C21 C25 C24 108.08(12)
C21 C25 C30 126.56(14)
C24 C25 C30 125.35(14)
C21 C25 Fe 71.26(8)
C24 C25 Fe 72.23(8)
C30 C25 Fe 121.90(10)

loop_
_geom_bond_atom_site_label_1
_geom_bond_atom_site_label_2
_geom_bond_distance
Ni S1 2.1822(4)
Ni S11 2.1826(4)
Ni S4 2.1906(4)
Ni S8 2.1967(4)
Fe C22 2.3149(13)
Fe Cl 2.3283(5)
Fe C23 2.3308(13)
Fe C21 2.3631(14)
Fe C24 2.3873(13)
Fe C25 2.3985(14)
Fe S11 2.4968(4)
Fe S1 2.5050(5)
S1 C2 1.8246(14)
C2 C3 1.5263(19)
C3 C13 1.529(2)
C3 C12 1.5288(19)
C3 S4 1.8597(13)
S4 C5 1.8267(14)
C5 C6 1.534(2)
C6 C7 1.534(2)
C7 S8 1.8285(14)
S8 C9 1.8597(13)
C9 C10 1.5280(19)
C9 C15 1.5296(19)
C9 C14 1.5319(19)
C10 S11 1.8280(13)
C21 C25 1.423(2)
C21 C22 1.4239(19)
C21 C26 1.506(2)
C22 C23 1.4297(18)
C22 C27 1.5022(19)
C23 C24 1.4294(18)
C23 C28 1.5022(19)
C24 C25 1.4262(19)
C24 C29 1.508(2)
C25 C30 1.503(2)
